data_1516375
loop_
_publ_author_name
'Naumov, Pance'
'Lee, Sang Cheol'
'Ishizawa, Nobuo'
'Jeong, Young Gyu'
'Chung, Ihn Hee'
'Fukuzumi, Shunichi'

_publ_section_title
;
 New type of dual solid-state thermochromism: modulation of intramolecular
 charge transfer by intermolecular pi-pi interactions, kinetic trapping of
 the aci-nitro group, and reversible molecular locking.
;
_journal_issue 42
_journal_name_full 'The journal of physical chemistry. A'
_journal_page_first 11354
_journal_page_last 11366
_journal_paper_doi 10.1021/jp902517x
_journal_volume 113
_journal_year 2009
_chemical_formula_moiety 'C14 H22 N4 O6'
_chemical_formula_sum 'C14 H22 N4 O6'
_chemical_formula_weight 342.36
_chemical_name_systematic
;
 ?
;
_space_group_IT_number 2
_symmetry_cell_setting triclinic
_symmetry_space_group_name_Hall '-P 1'
_symmetry_space_group_name_H-M 'P -1'
_atom_sites_solution_hydrogens geom
_atom_sites_solution_primary direct
_atom_sites_solution_secondary difmap
_audit_creation_method SHELXL-97
_cell_angle_alpha 80.715(4)
_cell_angle_beta 83.144(4)
_cell_angle_gamma 87.224(4)
_cell_formula_units_Z 2
_cell_length_a 4.8071(3)
_cell_length_b 10.6331(6)
_cell_length_c 16.1500(9)
_cell_measurement_temperature 293(2)
_cell_volume 808.50(8)
_computing_cell_refinement 'APEX2 software (Bruker, 2007)'
_computing_data_collection 'APEX2 software (Bruker, 2007)'
_computing_data_reduction 'SAINT (Bruker, 2007)'
_computing_molecular_graphics 'DIAMOND (Brandenburg, 2005)'
_computing_publication_material 'WinGX (Farrugia, 1999)'
_computing_structure_refinement 'SHELXL-97 (Sheldrick, 2008)'
_computing_structure_solution 'SHELXS-97 (Sheldrick, 2008)'
_diffrn_ambient_temperature 293(2)
_diffrn_measured_fraction_theta_full 1.000
_diffrn_measured_fraction_theta_max 1.000
_diffrn_measurement_device_type 'Bruker SMART APEX2 diffractometer'
_diffrn_measurement_method '\w scans'
_diffrn_radiation_monochromator 'multilayer confocal TXS mirror'
_diffrn_radiation_source 'rotating anode'
_diffrn_radiation_type MoK\a
_diffrn_radiation_wavelength 0.71073
_diffrn_reflns_av_R_equivalents 0.0446
_diffrn_reflns_av_sigmaI/netI 0.0341
_diffrn_reflns_limit_h_max 5
_diffrn_reflns_limit_h_min -5
_diffrn_reflns_limit_k_max 12
_diffrn_reflns_limit_k_min -12
_diffrn_reflns_limit_l_max 19
_diffrn_reflns_limit_l_min -19
_diffrn_reflns_number 16763
_diffrn_reflns_theta_full 25.00
_diffrn_reflns_theta_max 25.00
_diffrn_reflns_theta_min 1.94
_exptl_absorpt_coefficient_mu 0.111
_exptl_absorpt_correction_type sphere
_exptl_absorpt_process_details 'SADABS (Sheldrick, 1996)'
_exptl_crystal_colour yellow
_exptl_crystal_density_diffrn 1.406
_exptl_crystal_density_method 'not measured'
_exptl_crystal_description prism
_exptl_crystal_F_000 364
_exptl_crystal_size_max 0.245
_exptl_crystal_size_mid 0.045
_exptl_crystal_size_min 0.010
_refine_diff_density_max 0.406
_refine_diff_density_min -0.191
_refine_diff_density_rms 0.039
_refine_ls_extinction_method none
_refine_ls_goodness_of_fit_ref 1.039
_refine_ls_hydrogen_treatment mixed
_refine_ls_matrix_type full
_refine_ls_number_parameters 225
_refine_ls_number_reflns 2857
_refine_ls_number_restraints 0
_refine_ls_restrained_S_all 1.039
_refine_ls_R_factor_all 0.0832
_refine_ls_R_factor_gt 0.0490
_refine_ls_shift/su_max 0.000
_refine_ls_shift/su_mean 0.000
_refine_ls_structure_factor_coef Fsqd
_refine_ls_weighting_details 'calc w=1/[\s^2^(Fo^2^)+(0.0580P)^2^+0.2738P] where P=(Fo^2^+2Fc^2^)/3'
_refine_ls_weighting_scheme calc
_refine_ls_wR_factor_gt 0.1172
_refine_ls_wR_factor_ref 0.1318
_reflns_number_gt 1908
_reflns_number_total 2857
_reflns_threshold_expression >2sigma(I)
_cod_data_source_file jp902517x_si_008.cif
_cod_data_source_block bdb4_1_0m
_cod_depositor_comments
;
The following automatic conversions were performed:

'_symmetry_cell_setting' value 'Triclinic' changed to 'triclinic'
according to
/usr/data/users/saulius/automatic-downloads/retrospective/ACS/lib/dictionaries/cif_core.dic
dictionary named 'cif_core.dic' version 2.4.2 from 2011-04-26.

Automatic conversion script
Id: cif_fix_values 2281 2013-09-26 08:29:07Z andrius 
;
_cod_original_sg_symbol_H-M P-1
_cod_database_code 1516375

loop_
_symmetry_equiv_pos_as_xyz
'x, y, z'
'-x, -y, -z'

loop_
_atom_site_label
_atom_site_type_symbol
_atom_site_fract_x
_atom_site_fract_y
_atom_site_fract_z
_atom_site_U_iso_or_equiv
_atom_site_adp_type
_atom_site_occupancy
_atom_site_symmetry_multiplicity
_atom_site_calc_flag
_atom_site_refinement_flags
N1 N 0.3764(4) 0.10425(19) 0.12443(12) 0.0429(5) Uani 1 1 d .
N4 N -0.1167(4) 0.0815(2) 0.39990(12) 0.0449(5) Uani 1 1 d .
C3 C 0.0243(5) -0.0569(2) 0.17118(14) 0.0388(5) Uani 1 1 d .
C6 C -0.0763(4) 0.0366(2) 0.32608(13) 0.0368(5) Uani 1 1 d .
N3 N -0.4539(4) -0.1248(2) 0.36694(13) 0.0452(5) Uani 1 1 d .
C2 C 0.1831(4) 0.0472(2) 0.18363(13) 0.0356(5) Uani 1 1 d .
C1 C 0.1243(4) 0.0890(2) 0.26172(13) 0.0366(5) Uani 1 1 d .
H1 H 0.2259 0.1563 0.2715 0.044 Uiso 1 1 calc R
N2 N 0.0663(4) -0.1127(2) 0.09507(12) 0.0479(5) Uani 1 1 d .
C5 C -0.2332(4) -0.0647(2) 0.30839(14) 0.0385(5) Uani 1 1 d .
O3 O -0.5960(4) -0.20330(17) 0.34557(12) 0.0603(5) Uani 1 1 d .
C4 C -0.1784(5) -0.1085(2) 0.23252(14) 0.0392(6) Uani 1 1 d .
H4 H -0.2819 -0.1750 0.2224 0.047 Uiso 1 1 calc R
O2 O -0.0881(4) -0.19549(19) 0.08589(12) 0.0708(6) Uani 1 1 d .
O1 O 0.2581(4) -0.07570(19) 0.04029(12) 0.0698(6) Uani 1 1 d .
O4 O -0.4970(4) -0.0948(2) 0.43808(11) 0.0705(6) Uani 1 1 d .
C8 C 0.3838(5) 0.3390(2) 0.12328(15) 0.0441(6) Uani 1 1 d .
H82 H 0.2483 0.3420 0.1726 0.053 Uiso 1 1 calc R
H81 H 0.2821 0.3482 0.0741 0.053 Uiso 1 1 calc R
O6 O -0.1892(4) 0.5717(2) 0.28233(11) 0.0608(5) Uani 1 1 d .
H6 H -0.0366 0.5733 0.2535 0.091 Uiso 1 1 calc R
C12 C -0.1321(6) 0.3152(2) 0.38293(17) 0.0572(7) Uani 1 1 d .
H121 H -0.1423 0.3167 0.3232 0.069 Uiso 1 1 calc R
H122 H -0.3224 0.3178 0.4106 0.069 Uiso 1 1 calc R
O5 O 0.3344(4) 0.5928(2) 0.20187(12) 0.0719(6) Uani 1 1 d .
H5 H 0.4603 0.5775 0.2324 0.108 Uiso 1 1 calc R
C7 C 0.5402(5) 0.2115(2) 0.13237(15) 0.0422(6) Uani 1 1 d .
H71 H 0.7014 0.2164 0.0898 0.051 Uiso 1 1 calc R
H72 H 0.6097 0.1959 0.1872 0.051 Uiso 1 1 calc R
C9 C 0.5818(5) 0.4485(2) 0.11393(16) 0.0482(6) Uani 1 1 d .
H92 H 0.7060 0.4306 0.1578 0.058 Uiso 1 1 calc R
H91 H 0.6965 0.4530 0.0599 0.058 Uiso 1 1 calc R
C11 C 0.0145(5) 0.1907(2) 0.41845(14) 0.0466(6) Uani 1 1 d .
H111 H 0.2094 0.1908 0.3944 0.056 Uiso 1 1 calc R
H112 H 0.0098 0.1850 0.4791 0.056 Uiso 1 1 calc R
C10 C 0.4384(6) 0.5762(3) 0.11905(16) 0.0564(7) Uani 1 1 d .
H101 H 0.5701 0.6425 0.0958 0.068 Uiso 1 1 calc R
H102 H 0.2843 0.5860 0.0846 0.068 Uiso 1 1 calc R
C13 C 0.0128(7) 0.4301(3) 0.39447(18) 0.0663(8) Uani 1 1 d .
H131 H 0.1953 0.4326 0.3614 0.080 Uiso 1 1 calc R
H132 H 0.0425 0.4237 0.4534 0.080 Uiso 1 1 calc R
C14 C -0.1482(7) 0.5532(3) 0.36859(17) 0.0635(8) Uani 1 1 d .
H142 H -0.3291 0.5520 0.4025 0.076 Uiso 1 1 calc R
H141 H -0.0465 0.6241 0.3797 0.076 Uiso 1 1 calc R
H4N H -0.244(6) 0.042(3) 0.4349(19) 0.076 Uiso 1 1 d .
H1N H 0.391(6) 0.073(3) 0.0800(19) 0.076 Uiso 1 1 d .

loop_
_atom_site_aniso_label
_atom_site_aniso_U_11
_atom_site_aniso_U_22
_atom_site_aniso_U_33
_atom_site_aniso_U_23
_atom_site_aniso_U_13
_atom_site_aniso_U_12
N1 0.0475(11) 0.0394(12) 0.0406(11) -0.0114(9) 0.0105(9) -0.0102(9)
N4 0.0544(12) 0.0409(13) 0.0365(11) -0.0061(9) 0.0080(9) -0.0040(10)
C3 0.0427(13) 0.0322(13) 0.0400(12) -0.0075(10) 0.0026(10) 0.0032(11)
C6 0.0373(12) 0.0319(13) 0.0380(12) -0.0005(10) -0.0003(10) 0.0064(10)
N3 0.0411(11) 0.0398(13) 0.0490(12) 0.0018(10) 0.0069(9) -0.0024(10)
C2 0.0357(12) 0.0298(13) 0.0385(12) -0.0027(10) 0.0016(10) 0.0041(10)
C1 0.0395(12) 0.0294(13) 0.0398(12) -0.0050(10) -0.0002(10) -0.0017(10)
N2 0.0559(13) 0.0404(13) 0.0473(12) -0.0124(10) 0.0040(10) -0.0058(11)
C5 0.0360(12) 0.0330(13) 0.0415(13) 0.0026(10) 0.0037(10) 0.0021(10)
O3 0.0538(11) 0.0477(12) 0.0757(13) -0.0088(10) 0.0123(9) -0.0153(9)
C4 0.0392(12) 0.0276(13) 0.0496(14) -0.0050(11) -0.0017(11) -0.0014(10)
O2 0.0860(14) 0.0651(13) 0.0665(12) -0.0292(11) 0.0073(10) -0.0324(12)
O1 0.0810(13) 0.0711(14) 0.0578(11) -0.0313(10) 0.0290(10) -0.0261(11)
O4 0.0748(13) 0.0873(16) 0.0453(11) -0.0118(10) 0.0219(9) -0.0270(11)
C8 0.0414(13) 0.0427(15) 0.0462(13) -0.0020(11) -0.0012(10) -0.0064(11)
O6 0.0605(11) 0.0651(13) 0.0565(11) -0.0057(10) -0.0126(9) 0.0036(11)
C12 0.0648(17) 0.0499(17) 0.0584(16) -0.0116(13) -0.0090(13) -0.0003(14)
O5 0.0578(12) 0.0977(17) 0.0684(13) -0.0392(12) -0.0087(10) 0.0067(11)
C7 0.0382(12) 0.0405(15) 0.0453(13) -0.0055(11) 0.0055(10) -0.0065(11)
C9 0.0471(14) 0.0473(16) 0.0493(14) -0.0086(12) 0.0032(11) -0.0098(12)
C11 0.0592(15) 0.0423(15) 0.0373(13) -0.0080(11) 0.0010(11) -0.0020(12)
C10 0.0683(17) 0.0448(16) 0.0573(16) -0.0127(13) -0.0024(13) -0.0086(14)
C13 0.084(2) 0.062(2) 0.0583(17) -0.0124(15) -0.0230(15) -0.0052(17)
C14 0.088(2) 0.0468(18) 0.0599(17) -0.0143(14) -0.0207(15) 0.0076(15)

loop_
_atom_type_symbol
_atom_type_description
_atom_type_scat_dispersion_real
_atom_type_scat_dispersion_imag
_atom_type_scat_source
C C 0.0033 0.0016 'International Tables Vol C Tables 4.2.6.8 and 6.1.1.4'
H H 0.0000 0.0000 'International Tables Vol C Tables 4.2.6.8 and 6.1.1.4'
N N 0.0061 0.0033 'International Tables Vol C Tables 4.2.6.8 and 6.1.1.4'
O O 0.0106 0.0060 'International Tables Vol C Tables 4.2.6.8 and 6.1.1.4'

loop_
_geom_angle_atom_site_label_1
_geom_angle_atom_site_label_2
_geom_angle_atom_site_label_3
_geom_angle
C2 N1 C7 125.8(2)
C6 N4 C11 125.5(2)
C4 C3 C2 120.7(2)
C4 C3 N2 116.7(2)
C2 C3 N2 122.6(2)
N4 C6 C1 120.7(2)
N4 C6 C5 123.0(2)
C1 C6 C5 116.4(2)
O3 N3 O4 121.3(2)
O3 N3 C5 119.8(2)
O4 N3 C5 118.8(2)
N1 C2 C1 120.8(2)
N1 C2 C3 123.0(2)
C1 C2 C3 116.1(2)
C6 C1 C2 124.5(2)
O2 N2 O1 121.2(2)
O2 N2 C3 119.5(2)
O1 N2 C3 119.3(2)
C4 C5 C6 120.4(2)
C4 C5 N3 116.7(2)
C6 C5 N3 122.9(2)
C3 C4 C5 121.9(2)
C7 C8 C9 111.50(19)
C13 C12 C11 113.0(2)
N1 C7 C8 114.86(19)
C10 C9 C8 114.4(2)
N4 C11 C12 111.6(2)
O5 C10 C9 113.3(2)
C12 C13 C14 113.2(2)
O6 C14 C13 112.1(2)

loop_
_geom_bond_atom_site_label_1
_geom_bond_atom_site_label_2
_geom_bond_distance
N1 C2 1.342(3)
N1 C7 1.448(3)
N4 C6 1.344(3)
N4 C11 1.437(3)
C3 C4 1.370(3)
C3 C2 1.428(3)
C3 N2 1.438(3)
C6 C1 1.395(3)
C6 C5 1.429(3)
N3 O3 1.219(2)
N3 O4 1.233(3)
N3 C5 1.435(3)
C2 C1 1.397(3)
N2 O2 1.216(2)
N2 O1 1.231(3)
C5 C4 1.372(3)
C8 C7 1.512(3)
C8 C9 1.517(3)
O6 C14 1.411(3)
C12 C13 1.483(4)
C12 C11 1.530(4)
O5 C10 1.406(3)
C9 C10 1.502(4)
C13 C14 1.513(4)
